data_7113716
loop_
_publ_author_name
Nancy
'Ghosh, Soma'
'Singh, Nishan'
'Kaur Nanda, Gurmeet'
'Venugopalan, P.'
'Bharatam, Prasad V.'
'Trehan, Sanjay'

_publ_section_title
;
 Origin of 1,3-induction in the addition of alkyl lithium to imines
 bearing an N-stereogenic center
;
_journal_coden_ASTM CHCOFS
_journal_issue 12
_journal_name_full
;
 Chemical Communications (Cambridge, United Kingdom)
;
_journal_page_first 1420
_journal_page_last 1421
_journal_paper_doi 10.1039/b300478c
_journal_year 2003
_chemical_formula_sum 'C17 H22 Cl N'
_chemical_formula_weight 275.81
_chemical_melting_point 492.0(10)
_chemical_name_common 'N(1'-phenethyl)-1-phenylpropylamine hydrocholride'
_space_group_IT_number 14
_symmetry_cell_setting monoclinic
_symmetry_space_group_name_Hall '-P 2yn'
_symmetry_space_group_name_H-M 'P 1 21/n 1'
_atom_sites_solution_hydrogens geom
_atom_sites_solution_primary direct
_atom_sites_solution_secondary difmap
_audit_creation_method 'Manual edit of SHELXL-97 CIF'
_cell_angle_alpha 90.00
_cell_angle_beta 101.97(3)
_cell_angle_gamma 90.00
_cell_formula_units_Z 4
_cell_length_a 11.098(4)
_cell_length_b 8.006(2)
_cell_length_c 18.969(9)
_cell_measurement_reflns_used 28
_cell_measurement_temperature 293(2)
_cell_measurement_theta_max 23.812
_cell_measurement_theta_min 10.425
_cell_volume 1648.8(11)
_computing_cell_refinement 'XSCANS (Siemens)'
_computing_data_collection 'XSCANS (Siemens)'
_computing_data_reduction 'XSCANS (Siemens)'
_computing_molecular_graphics 'XP (Siemens)'
_computing_publication_material SHELXL-97
_computing_structure_refinement 'SHELXL-97 (Sheldrick, 1997)'
_computing_structure_solution 'SHELXS-97 (Sheldrick, 1997)'
_diffrn_ambient_temperature 293(2)
_diffrn_measured_fraction_theta_full 0.983
_diffrn_measured_fraction_theta_max 0.983
_diffrn_measurement_device_type 'Siemens P4'
_diffrn_measurement_method '2\q/\q scans'
_diffrn_radiation_monochromator graphite
_diffrn_radiation_source 'fine-focus sealed tube'
_diffrn_radiation_type MoK\a
_diffrn_radiation_wavelength 0.71073
_diffrn_reflns_av_R_equivalents 0.0402
_diffrn_reflns_av_sigmaI/netI 0.0382
_diffrn_reflns_limit_h_max 12
_diffrn_reflns_limit_h_min 0
_diffrn_reflns_limit_k_max 0
_diffrn_reflns_limit_k_min -8
_diffrn_reflns_limit_l_max 20
_diffrn_reflns_limit_l_min -20
_diffrn_reflns_number 2373
_diffrn_reflns_theta_full 23.01
_diffrn_reflns_theta_max 23.01
_diffrn_reflns_theta_min 2.20
_diffrn_standards_decay_% None
_diffrn_standards_interval_count 97
_diffrn_standards_number 3
_exptl_absorpt_coefficient_mu 0.220
_exptl_absorpt_correction_type none
_exptl_crystal_colour colourless
_exptl_crystal_density_diffrn 1.111
_exptl_crystal_density_method 'not measured'
_exptl_crystal_description block
_exptl_crystal_F_000 592
_exptl_crystal_preparation 'ethanol:acetonitrile, 1:1'
_exptl_crystal_size_max 0.27
_exptl_crystal_size_mid 0.21
_exptl_crystal_size_min 0.18
_refine_diff_density_max 0.360
_refine_diff_density_min -0.180
_refine_diff_density_rms 0.047
_refine_ls_extinction_coef 0.009(4)
_refine_ls_extinction_expression Fc^*^=kFc[1+0.001xFc^2^\l^3^/sin(2\q)]^-1/4^
_refine_ls_extinction_method SHELXL
_refine_ls_goodness_of_fit_ref 1.015
_refine_ls_hydrogen_treatment mixed
_refine_ls_matrix_type full
_refine_ls_number_parameters 173
_refine_ls_number_reflns 2251
_refine_ls_number_restraints 0
_refine_ls_restrained_S_all 1.015
_refine_ls_R_factor_all 0.0961
_refine_ls_R_factor_gt 0.0629
_refine_ls_shift/su_max 0.000
_refine_ls_shift/su_mean 0.000
_refine_ls_structure_factor_coef Fsqd
_refine_ls_weighting_details 'calc w=1/[\s^2^(Fo^2^)+(0.1046P)^2^+0.5252P] where P=(Fo^2^+2Fc^2^)/3'
_refine_ls_weighting_scheme calc
_refine_ls_wR_factor_gt 0.1598
_refine_ls_wR_factor_ref 0.1845
_reflns_number_gt 1510
_reflns_number_total 2251
_reflns_threshold_expression >2sigma(I)
_cod_duplicate_entry 7103690
_cod_data_source_file b300478c.txt
_cod_data_source_block nan1
_cod_depositor_comments
;
The following automatic conversions were performed:

'_chemical_melting_point' value '491-493' was changed to '492.0(10)'
- the average value was taken and precision was
estimated.

'_symmetry_cell_setting' value 'Monoclinic' changed to
'monoclinic' according to
/usr/data/users/saulius/automatic-downloads/retrospective/RSC/lib/dictionaries/cif_core.dic
dictionary named 'cif_core.dic' version 2.4.2 from
2011-04-26.

'_exptl_absorpt_correction_type' value 'None' changed to
'none' according to
/usr/data/users/saulius/automatic-downloads/retrospective/RSC/lib/dictionaries/cif_core.dic
dictionary named 'cif_core.dic' version 2.4.2 from 2011-04-26.

Automatic conversion script
Id: cif_fix_values 2281 2013-09-26 08:29:07Z andrius 
;
_cod_original_sg_symbol_H-M P2(1)/n
_cod_database_code 7113716

loop_
_symmetry_equiv_pos_as_xyz
'x, y, z'
'-x+1/2, y+1/2, -z+1/2'
'-x, -y, -z'
'x-1/2, -y-1/2, z-1/2'

loop_
_atom_site_label
_atom_site_type_symbol
_atom_site_fract_x
_atom_site_fract_y
_atom_site_fract_z
_atom_site_U_iso_or_equiv
_atom_site_adp_type
_atom_site_occupancy
_atom_site_symmetry_multiplicity
_atom_site_calc_flag
_atom_site_refinement_flags
N1 N 0.0871(2) 0.8360(4) 0.93368(17) 0.0633(9) Uani 1 1 d .
H1A H 0.0080 0.8316 0.9382 0.076 Uiso 1 1 calc R
H1B H 0.1242 0.9163 0.9637 0.076 Uiso 1 1 calc R
C1 C 0.0889(3) 0.8885(5) 0.8584(2) 0.0727(11) Uani 1 1 d .
H1C H 0.1751 0.9019 0.8546 0.087 Uiso 1 1 calc R
C2 C 0.0263(5) 1.0607(6) 0.8464(3) 0.0973(15) Uani 1 1 d .
H2A H -0.0602 1.0476 0.8473 0.117 Uiso 1 1 calc R
H2B H 0.0624 1.1331 0.8862 0.117 Uiso 1 1 calc R
C3 C 0.0354(8) 1.1379(9) 0.7830(5) 0.173(3) Uani 1 1 d .
H3A H 0.1207 1.1532 0.7816 0.260 Uiso 1 1 calc R
H3B H -0.0047 1.2447 0.7801 0.260 Uiso 1 1 calc R
H3C H -0.0034 1.0699 0.7430 0.260 Uiso 1 1 calc R
C4 C 0.1463(3) 0.6730(4) 0.9587(2) 0.0655(11) Uani 1 1 d .
H4A H 0.0982 0.5846 0.9301 0.079 Uiso 1 1 calc R
C5 C 0.1411(4) 0.6430(6) 1.0374(3) 0.0988(15) Uani 1 1 d .
H5A H 0.1873 0.7282 1.0668 0.148 Uiso 1 1 calc R
H5B H 0.1757 0.5356 1.0522 0.148 Uiso 1 1 calc R
H5C H 0.0570 0.6463 1.0427 0.148 Uiso 1 1 calc R
C6 C 0.2762(3) 0.6636(4) 0.9458(2) 0.0594(9) Uani 1 1 d .
C7 C 0.3637(3) 0.7836(5) 0.9747(2) 0.0726(11) Uani 1 1 d .
H7A H 0.3424 0.8708 1.0022 0.087 Uiso 1 1 calc R
C8 C 0.4823(3) 0.7729(6) 0.9626(3) 0.0815(13) Uani 1 1 d .
H8A H 0.5396 0.8550 0.9808 0.098 Uiso 1 1 calc R
C9 C 0.5156(3) 0.6448(6) 0.9245(2) 0.0763(12) Uani 1 1 d .
H9A H 0.5955 0.6387 0.9168 0.092 Uiso 1 1 calc R
C10 C 0.4325(4) 0.5254(6) 0.8977(2) 0.0796(12) Uani 1 1 d .
H10A H 0.4561 0.4361 0.8722 0.095 Uiso 1 1 calc R
C11 C 0.3121(3) 0.5346(5) 0.9077(2) 0.0715(11) Uani 1 1 d .
H11A H 0.2556 0.4525 0.8883 0.086 Uiso 1 1 calc R
C12 C 0.0301(3) 0.7619(5) 0.8028(2) 0.0739(11) Uani 1 1 d .
C13 C 0.0967(5) 0.6958(6) 0.7558(3) 0.0939(14) Uani 1 1 d .
H13A H 0.1793 0.7240 0.7606 0.113 Uiso 1 1 calc R
C14 C 0.0428(7) 0.5892(8) 0.7021(3) 0.1184(19) Uani 1 1 d .
H14A H 0.0885 0.5479 0.6700 0.142 Uiso 1 1 calc R
C15 C -0.0767(8) 0.5432(8) 0.6953(3) 0.127(2) Uani 1 1 d .
H15A H -0.1129 0.4707 0.6587 0.152 Uiso 1 1 calc R
C16 C -0.1424(6) 0.6031(8) 0.7417(4) 0.128(2) Uani 1 1 d .
H16A H -0.2243 0.5714 0.7370 0.154 Uiso 1 1 calc R
C17 C -0.0897(4) 0.7117(7) 0.7966(3) 0.1010(15) Uani 1 1 d .
H17A H -0.1357 0.7502 0.8290 0.121 Uiso 1 1 calc R
Cl1 Cl -0.18033(8) 0.85873(14) 0.96453(7) 0.0893(5) Uani 1 1 d .

loop_
_atom_site_aniso_label
_atom_site_aniso_U_11
_atom_site_aniso_U_22
_atom_site_aniso_U_33
_atom_site_aniso_U_23
_atom_site_aniso_U_13
_atom_site_aniso_U_12
N1 0.0337(14) 0.069(2) 0.085(2) -0.0181(17) 0.0077(13) -0.0044(13)
C1 0.047(2) 0.075(3) 0.093(3) -0.006(2) 0.0069(19) 0.0061(18)
C2 0.089(3) 0.075(3) 0.124(4) 0.005(3) 0.015(3) 0.014(3)
C3 0.220(9) 0.139(6) 0.183(7) 0.057(5) 0.093(6) 0.058(6)
C4 0.0400(19) 0.061(2) 0.094(3) -0.008(2) 0.0090(18) -0.0058(16)
C5 0.066(3) 0.122(4) 0.119(4) 0.002(3) 0.042(3) -0.015(3)
C6 0.0402(18) 0.059(2) 0.079(2) 0.0006(19) 0.0108(16) 0.0009(16)
C7 0.0392(19) 0.066(2) 0.112(3) -0.014(2) 0.0135(19) -0.0017(18)
C8 0.0381(19) 0.076(3) 0.130(4) 0.003(3) 0.017(2) -0.0044(19)
C9 0.044(2) 0.087(3) 0.101(3) 0.011(3) 0.020(2) 0.012(2)
C10 0.067(3) 0.085(3) 0.089(3) -0.005(2) 0.020(2) 0.021(2)
C11 0.054(2) 0.069(3) 0.087(3) -0.009(2) 0.0041(19) 0.0030(19)
C12 0.059(2) 0.074(3) 0.083(3) -0.002(2) 0.001(2) 0.017(2)
C13 0.090(3) 0.100(3) 0.088(3) -0.005(3) 0.010(3) 0.021(3)
C14 0.139(5) 0.125(5) 0.087(4) -0.009(3) 0.015(4) 0.036(4)
C15 0.147(6) 0.114(5) 0.102(4) -0.029(3) -0.016(4) 0.022(4)
C16 0.090(4) 0.133(5) 0.141(5) -0.042(4) -0.024(4) -0.001(3)
C17 0.061(3) 0.124(4) 0.109(4) -0.039(3) -0.002(2) 0.000(3)
Cl1 0.0355(5) 0.0983(9) 0.1338(10) -0.0454(7) 0.0166(5) -0.0104(5)

loop_
_atom_type_symbol
_atom_type_description
_atom_type_scat_dispersion_real
_atom_type_scat_dispersion_imag
_atom_type_scat_source
C C 0.0033 0.0016 'International Tables Vol C Tables 4.2.6.8 and 6.1.1.4'
H H 0.0000 0.0000 'International Tables Vol C Tables 4.2.6.8 and 6.1.1.4'
N N 0.0061 0.0033 'International Tables Vol C Tables 4.2.6.8 and 6.1.1.4'
Cl Cl 0.1484 0.1585 'International Tables Vol C Tables 4.2.6.8 and 6.1.1.4'

loop_
_geom_angle_atom_site_label_1
_geom_angle_atom_site_label_2
_geom_angle_atom_site_label_3
_geom_angle
C1 N1 C4 117.2(3)
N1 C1 C12 113.0(3)
N1 C1 C2 107.4(3)
C12 C1 C2 112.4(3)
C3 C2 C1 114.9(5)
N1 C4 C6 111.3(3)
N1 C4 C5 110.2(3)
C6 C4 C5 112.4(3)
C11 C6 C7 118.2(3)
C11 C6 C4 121.0(3)
C7 C6 C4 120.7(3)
C8 C7 C6 120.0(4)
C9 C8 C7 120.8(4)
C8 C9 C10 119.9(4)
C9 C10 C11 120.7(4)
C6 C11 C10 120.5(4)
C17 C12 C13 118.3(4)
C17 C12 C1 121.9(4)
C13 C12 C1 119.9(4)
C14 C13 C12 120.8(5)
C15 C14 C13 120.5(6)
C16 C15 C14 119.6(6)
C15 C16 C17 120.9(6)
C12 C17 C16 119.9(5)

loop_
_geom_bond_atom_site_label_1
_geom_bond_atom_site_label_2
_geom_bond_distance
N1 C1 1.492(5)
N1 C4 1.494(4)
C1 C12 1.511(6)
C1 C2 1.539(6)
C2 C3 1.374(8)
C4 C6 1.513(5)
C4 C5 1.524(6)
C6 C11 1.366(5)
C6 C7 1.395(5)
C7 C8 1.385(5)
C8 C9 1.349(6)
C9 C10 1.353(6)
C10 C11 1.390(5)
C12 C17 1.370(6)
C12 C13 1.376(6)
C13 C14 1.368(8)
C14 C15 1.356(8)
C15 C16 1.343(8)
C16 C17 1.389(7)

loop_
_geom_torsion_atom_site_label_1
_geom_torsion_atom_site_label_2
_geom_torsion_atom_site_label_3
_geom_torsion_atom_site_label_4
_geom_torsion
C4 N1 C1 C12 57.1(4)
C4 N1 C1 C2 -178.4(3)
N1 C1 C2 C3 171.3(5)
C12 C1 C2 C3 -63.8(7)
C1 N1 C4 C6 52.1(4)
C1 N1 C4 C5 177.5(3)
N1 C4 C6 C11 -125.4(4)
C5 C4 C6 C11 110.4(4)
N1 C4 C6 C7 56.9(5)
C5 C4 C6 C7 -67.3(5)
C11 C6 C7 C8 2.0(6)
C4 C6 C7 C8 179.8(4)
C6 C7 C8 C9 -1.8(6)
C7 C8 C9 C10 0.2(7)
C8 C9 C10 C11 1.2(6)
C7 C6 C11 C10 -0.7(6)
C4 C6 C11 C10 -178.5(3)
C9 C10 C11 C6 -0.9(6)
N1 C1 C12 C17 58.2(5)
C2 C1 C12 C17 -63.5(6)
N1 C1 C12 C13 -122.8(4)
C2 C1 C12 C13 115.5(4)
C17 C12 C13 C14 3.2(7)
C1 C12 C13 C14 -175.8(4)
C12 C13 C14 C15 -1.7(8)
C13 C14 C15 C16 0.0(10)
C14 C15 C16 C17 0.1(10)
C13 C12 C17 C16 -3.1(7)
C1 C12 C17 C16 175.9(5)
C15 C16 C17 C12 1.5(9)
